data_7123757
loop_
_publ_author_name
'Jiang, Wei'
'Liu, Xiaomei'
'Liu, Lian'
'Shi, Jie'
'Cao, Jiapeng'
'Luo, Ximing'
'You, Wansheng'
'Xu, Yan'

_publ_section_title
;
 A novel polyoxometalate-based huge cluster Fe10P4W32 exhibiting prominent
 electrocatalytic activity for oxygen evolution reaction and third-order
 NLO properties
;
_journal_name_full 'Chemical Communications'
_journal_paper_doi 10.1039/C9CC03937F
_journal_year 2019
_chemical_formula_sum 'C44 H134 Fe8 Mo N28 O113 W18'
_chemical_formula_weight 6715.82
_space_group_crystal_system monoclinic
_space_group_IT_number 14
_space_group_name_Hall '-P 2yn'
_space_group_name_H-M_alt 'P 1 21/n 1'
_symmetry_space_group_name_Hall '-P 2yn'
_symmetry_space_group_name_H-M 'P 1 21/n 1'
_atom_sites_solution_hydrogens geom
_audit_creation_method SHELXL-2018/3
_audit_update_record
;
2019-05-17 deposited with the CCDC.    2019-07-01 downloaded from the CCDC.
;
_cell_angle_alpha 90
_cell_angle_beta 103.082(3)
_cell_angle_gamma 90
_cell_formula_units_Z 2
_cell_length_a 11.929(2)
_cell_length_b 31.857(7)
_cell_length_c 19.576(4)
_cell_measurement_reflns_used 9947
_cell_measurement_temperature 296(2)
_cell_measurement_theta_max 26.463
_cell_measurement_theta_min 2.195
_cell_volume 7246(2)
_computing_cell_refinement 'SAINT (Bruker, 2005)'
_computing_data_collection 'APEX2 (Bruker, 2005)'
_computing_data_reduction SAINT
_computing_molecular_graphics SHELXTL
_computing_publication_material SHELXTL
_computing_structure_refinement 'SHELXL-2014/7 (Sheldrick, 2014)'
_computing_structure_solution 'SHELXL-2014/7 (Sheldrick, 2014)'
_diffrn_ambient_temperature 296(2)
_diffrn_measured_fraction_theta_full 0.999
_diffrn_measured_fraction_theta_max 0.914
_diffrn_measurement_device_type 'Bruker Apex2 CCD'
_diffrn_measurement_method '\w scans'
_diffrn_radiation_type MoK\a
_diffrn_radiation_wavelength 0.71073
_diffrn_reflns_av_R_equivalents 0.0691
_diffrn_reflns_av_unetI/netI 0.0681
_diffrn_reflns_Laue_measured_fraction_full 0.999
_diffrn_reflns_Laue_measured_fraction_max 0.914
_diffrn_reflns_limit_h_max 14
_diffrn_reflns_limit_h_min -14
_diffrn_reflns_limit_k_max 40
_diffrn_reflns_limit_k_min -33
_diffrn_reflns_limit_l_max 24
_diffrn_reflns_limit_l_min -23
_diffrn_reflns_number 53336
_diffrn_reflns_point_group_measured_fraction_full 0.999
_diffrn_reflns_point_group_measured_fraction_max 0.914
_diffrn_reflns_theta_full 25.242
_diffrn_reflns_theta_max 27.003
_diffrn_reflns_theta_min 1.245
_exptl_absorpt_coefficient_mu 15.195
_exptl_absorpt_correction_T_max 0.310
_exptl_absorpt_correction_T_min 0.261
_exptl_absorpt_correction_type multi-scan
_exptl_absorpt_process_details '(SADABS; Sheldrick, 2003)'
_exptl_crystal_colour black
_exptl_crystal_density_diffrn 3.078
_exptl_crystal_description strip
_exptl_crystal_F_000 6160
_exptl_crystal_size_max 0.120
_exptl_crystal_size_mid 0.110
_exptl_crystal_size_min 0.100
_refine_diff_density_max 2.923
_refine_diff_density_min -2.045
_refine_diff_density_rms 0.321
_refine_ls_extinction_method none
_refine_ls_goodness_of_fit_ref 1.080
_refine_ls_hydrogen_treatment constr
_refine_ls_matrix_type full
_refine_ls_number_parameters 965
_refine_ls_number_reflns 14461
_refine_ls_number_restraints 54
_refine_ls_restrained_S_all 1.081
_refine_ls_R_factor_all 0.0752
_refine_ls_R_factor_gt 0.0512
_refine_ls_shift/su_max 0.001
_refine_ls_shift/su_mean 0.000
_refine_ls_structure_factor_coef Fsqd
_refine_ls_weighting_details 'w=1/[\s^2^(Fo^2^)+(0.0333P)^2^+200.3977P] where P=(Fo^2^+2Fc^2^)/3'
_refine_ls_weighting_scheme calc
_refine_ls_wR_factor_gt 0.1147
_refine_ls_wR_factor_ref 0.1257
_reflns_Friedel_coverage 0.000
_reflns_number_gt 11054
_reflns_number_total 14461
_reflns_threshold_expression 'I > 2\s(I)'
_cod_data_source_file c9cc03937f2.cif
_cod_data_source_block a01_CCDC1
_cod_original_cell_volume 7246(3)
_cod_database_code 7123757
_shelx_shelxl_version_number 2018/3
_shelx_space_group_comment
;
The symmetry employed for this shelxl refinement is uniquely defined
by the following loop, which should always be used as a source of
symmetry information in preference to the above space-group names.
They are only intended as comments.
;
_shelx_estimated_absorpt_t_min 0.263
_shelx_estimated_absorpt_t_max 0.312

loop_
_space_group_symop_operation_xyz
'x, y, z'
'-x+1/2, y+1/2, -z+1/2'
'-x, -y, -z'
'x-1/2, -y-1/2, z-1/2'

loop_
_atom_site_label
_atom_site_type_symbol
_atom_site_fract_x
_atom_site_fract_y
_atom_site_fract_z
_atom_site_U_iso_or_equiv
_atom_site_adp_type
_atom_site_occupancy
_atom_site_site_symmetry_order
_atom_site_calc_flag
_atom_site_refinement_flags_posn
_atom_site_refinement_flags_adp
_atom_site_refinement_flags_occupancy
W1 W 0.94101(5) 0.06900(2) 0.29744(3) 0.02217(13) Uani 1 1 d . . .
W2 W 0.88063(5) -0.06913(2) 0.17947(3) 0.02391(14) Uani 1 1 d . . .
W3 W 0.69381(5) 0.00424(2) 0.20222(3) 0.02329(14) Uani 1 1 d . . .
W4 W 0.68794(5) -0.03206(2) 0.04327(3) 0.02295(14) Uani 1 1 d . . .
W5 W 0.72424(5) 0.07923(2) -0.01797(3) 0.02450(14) Uani 1 1 d . . .
W6 W 1.15534(5) 0.09197(2) 0.21896(3) 0.02617(14) Uani 1 1 d . . .
W7 W 0.73063(5) 0.11406(2) 0.14508(3) 0.02436(14) Uani 1 1 d . . .
W8 W 0.94373(5) 0.13607(2) 0.06740(3) 0.02424(14) Uani 1 1 d . . .
W9 W 1.12776(5) -0.00398(2) 0.27055(3) 0.02630(14) Uani 1 1 d . . .
Mo1 Mo 0.92583(16) 0.03240(6) 0.12217(10) 0.0053(4) Uani 0.5 1 d . . P
Fe1 Fe 1.01665(16) 0.04797(6) -0.02637(10) 0.0181(4) Uani 1 1 d . . .
Fe2 Fe 1.18876(16) 0.00920(6) 0.10116(10) 0.0212(4) Uani 1 1 d . . .
Fe3 Fe 0.8561(2) 0.10474(7) 0.46459(12) 0.0347(5) Uani 1 1 d . . .
Fe4 Fe 1.2694(2) 0.26489(7) 0.35085(13) 0.0370(6) Uani 1 1 d . . .
O1 O 0.8217(8) -0.0074(3) 0.1334(4) 0.019(2) Uani 1 1 d . . .
O2 O 1.0172(7) 0.0130(3) 0.0642(5) 0.019(2) Uani 1 1 d . . .
O3 O 0.8462(8) 0.0790(3) 0.0869(5) 0.024(2) Uani 1 1 d . . .
O4 O 1.0234(8) 0.1009(3) 0.0224(5) 0.025(2) Uani 1 1 d . . .
O5 O 0.9723(8) -0.0711(3) 0.1158(4) 0.021(2) Uani 1 1 d . . .
O6 O 0.8207(8) 0.0282(3) 0.2685(5) 0.024(2) Uani 1 1 d . . .
O7 O 0.6737(8) 0.0594(3) 0.1615(5) 0.024(2) Uani 1 1 d . . .
O8 O 1.0410(8) 0.1257(3) 0.1556(5) 0.025(2) Uani 1 1 d . . .
O9 O 0.7482(8) -0.0798(3) 0.0988(5) 0.025(2) Uani 1 1 d . . .
O10 O 0.6047(8) -0.0174(3) 0.1148(5) 0.025(2) Uani 1 1 d . . .
O11 O 0.9098(9) 0.0866(3) 0.3746(5) 0.030(2) Uani 1 1 d . . .
O12 O 0.8107(8) -0.0354(3) -0.0052(5) 0.022(2) Uani 1 1 d . . .
O13 O 0.8367(7) 0.0482(3) -0.0514(5) 0.020(2) Uani 1 1 d . . .
O14 O 1.0418(8) 0.0246(3) 0.3358(4) 0.023(2) Uani 1 1 d . . .
O15 O 0.7596(9) -0.0496(3) 0.2265(5) 0.028(2) Uani 1 1 d . . .
O16 O 0.6208(10) 0.0874(3) -0.0928(5) 0.037(3) Uani 1 1 d . . .
O17 O 0.8227(9) 0.1552(3) 0.1154(5) 0.032(2) Uani 1 1 d . . .
O18 O 1.0123(7) 0.0448(3) 0.2085(5) 0.019(2) Uani 1 1 d . . .
O19 O 0.8440(8) 0.1049(3) 0.2285(5) 0.023(2) Uani 1 1 d . . .
O20 O 0.6422(8) 0.1069(3) 0.0477(5) 0.031(2) Uani 1 1 d . . .
O21 O 0.8090(8) 0.1301(3) -0.0150(5) 0.026(2) Uani 1 1 d . . .
O22 O 1.0668(8) 0.1059(3) 0.2931(5) 0.027(2) Uani 1 1 d . . .
O23 O 1.1934(9) 0.0651(3) 0.1464(5) 0.029(2) Uani 1 1 d . . .
O24 O 0.8942(9) -0.1194(3) 0.2139(6) 0.032(2) Uani 1 1 d . . .
O25 O 1.2179(8) 0.0474(3) 0.2820(5) 0.028(2) Uani 1 1 d . . .
O26 O 0.9947(8) -0.0399(3) 0.2462(5) 0.028(2) Uani 1 1 d . . .
O27 O 1.2610(10) 0.1284(4) 0.2457(6) 0.040(3) Uani 1 1 d . . .
O28 O 0.5783(9) -0.0551(3) -0.0163(5) 0.034(3) Uani 1 1 d . . .
O30 O 1.1700(8) -0.0166(3) 0.1903(5) 0.024(2) Uani 1 1 d . . .
O31 O 0.9877(10) 0.1858(3) 0.0500(6) 0.037(3) Uani 1 1 d . . .
O32 O 0.6314(10) 0.1454(3) 0.1726(6) 0.037(3) Uani 1 1 d . . .
O33 O 0.6703(8) 0.0261(3) 0.0117(5) 0.026(2) Uani 1 1 d . . .
O34 O 0.5910(9) 0.0033(3) 0.2505(6) 0.035(3) Uani 1 1 d . . .
O35 O 1.2148(9) -0.0338(3) 0.3327(5) 0.038(3) Uani 1 1 d . . .
O36 O 1.2225(10) 0.3264(3) 0.3030(7) 0.048(3) Uani 1 1 d . . .
O37 O 1.0261(10) 0.0892(4) 0.5289(6) 0.046(3) Uani 1 1 d . . .
O38 O 1.0935(11) 0.2523(3) 0.2899(6) 0.048(3) Uani 1 1 d . . .
O39 O 0.9429(13) 0.1642(4) 0.4676(8) 0.065(4) Uani 1 1 d . . .
C1 C 1.0327(15) 0.0570(6) 0.5667(8) 0.040(4) Uani 1 1 d . . .
C2 C 0.7624(14) 0.0176(6) 0.4901(8) 0.036(4) Uani 1 1 d . . .
C3 C 0.6665(15) 0.0367(6) 0.4408(9) 0.042(4) Uani 1 1 d . . .
C4 C 0.5603(16) 0.0171(7) 0.4139(12) 0.064(6) Uani 1 1 d . . .
H4A H 0.546732 -0.010065 0.427246 0.077 Uiso 1 1 calc R U .
C5 C 0.4778(18) 0.0385(8) 0.3682(11) 0.062(6) Uani 1 1 d . . .
H5A H 0.407405 0.025818 0.349437 0.075 Uiso 1 1 calc R U .
C6 C 0.4977(16) 0.0784(7) 0.3498(9) 0.047(5) Uani 1 1 d . . .
H6A H 0.440800 0.093073 0.318543 0.056 Uiso 1 1 calc R U .
C7 C 0.6040(16) 0.0975(7) 0.3777(9) 0.048(5) Uani 1 1 d . . .
C8 C 0.6362(16) 0.1392(6) 0.3601(9) 0.045(5) Uani 1 1 d . . .
C9 C 0.895(2) 0.1926(6) 0.4271(11) 0.058(6) Uani 1 1 d . . .
C10 C 0.5580(18) 0.1692(8) 0.3123(10) 0.071(7) Uani 1 1 d . . .
H10A H 0.485768 0.155750 0.293235 0.106 Uiso 1 1 calc R U .
H10B H 0.545328 0.193599 0.338457 0.106 Uiso 1 1 calc R U .
H10C H 0.593084 0.177521 0.274865 0.106 Uiso 1 1 calc R U .
C11 C 0.7501(17) -0.0264(6) 0.5210(10) 0.053(5) Uani 1 1 d . . .
H11A H 0.674470 -0.037248 0.501539 0.079 Uiso 1 1 calc R U .
H11B H 0.806601 -0.045000 0.509608 0.079 Uiso 1 1 calc R U .
H11C H 0.761556 -0.024407 0.571035 0.079 Uiso 1 1 calc R U .
C12 C 1.2955(17) 0.3550(5) 0.3143(9) 0.042(4) Uani 1 1 d . . .
C13 C 1.5191(15) 0.2951(5) 0.4167(9) 0.040(4) Uani 1 1 d . . .
C14 C 1.5176(16) 0.2515(6) 0.4428(9) 0.043(4) Uani 1 1 d . . .
C15 C 1.6089(19) 0.2321(7) 0.4864(10) 0.056(5) Uani 1 1 d . . .
H15A H 1.679556 0.245658 0.499573 0.068 Uiso 1 1 calc R U .
C16 C 1.595(2) 0.1928(7) 0.5102(12) 0.070(7) Uani 1 1 d . . .
H16A H 1.655766 0.179472 0.540482 0.084 Uiso 1 1 calc R U .
C17 C 1.493(2) 0.1730(6) 0.4900(10) 0.056(5) Uani 1 1 d . . .
H17A H 1.483296 0.146144 0.506499 0.068 Uiso 1 1 calc R U .
C18 C 1.4016(17) 0.1929(6) 0.4443(9) 0.047(5) Uani 1 1 d . . .
C19 C 1.2858(16) 0.1752(5) 0.4158(9) 0.042(4) Uani 1 1 d . . .
C20 C 1.0596(15) 0.2152(6) 0.2908(9) 0.042(4) Uani 1 1 d . . .
C21 C 1.257(2) 0.1312(5) 0.4335(10) 0.067(7) Uani 1 1 d . . .
H21A H 1.320037 0.119735 0.467921 0.100 Uiso 1 1 calc R U .
H21B H 1.189059 0.131472 0.451939 0.100 Uiso 1 1 calc R U .
H21C H 1.243838 0.114163 0.391949 0.100 Uiso 1 1 calc R U .
C22 C 1.6299(17) 0.3205(6) 0.4324(11) 0.055(5) Uani 1 1 d . . .
H22A H 1.689929 0.304421 0.461889 0.082 Uiso 1 1 calc R U .
H22B H 1.651637 0.327072 0.389245 0.082 Uiso 1 1 calc R U .
H22C H 1.618244 0.346044 0.455823 0.082 Uiso 1 1 calc R U .
N1 N 1.1225(12) 0.0487(5) 0.6177(8) 0.054(4) Uani 1 1 d . . .
H1A H 1.179976 0.065734 0.626453 0.064 Uiso 1 1 calc R U .
H1B H 1.123720 0.026329 0.642412 0.064 Uiso 1 1 calc R U .
N2 N 0.9464(11) 0.0284(4) 0.5533(7) 0.037(3) Uani 1 1 d . . .
H2A H 0.951431 0.004438 0.574056 0.045 Uiso 1 1 calc R U .
N3 N 0.8520(11) 0.0403(5) 0.5051(6) 0.036(3) Uani 1 1 d . . .
N4 N 0.6875(11) 0.0753(5) 0.4210(7) 0.039(3) Uani 1 1 d . . .
N5 N 0.7407(15) 0.1485(5) 0.3939(8) 0.051(4) Uani 1 1 d . . .
N6 N 0.7879(16) 0.1877(5) 0.3889(9) 0.059(5) Uani 1 1 d . . .
H6B H 0.751185 0.207448 0.363225 0.070 Uiso 1 1 calc R U .
N7 N 0.9393(18) 0.2306(6) 0.4275(12) 0.084(6) Uani 1 1 d . . .
H7A H 1.003319 0.236517 0.456105 0.101 Uiso 1 1 calc R U .
H7B H 0.904195 0.249498 0.399049 0.101 Uiso 1 1 calc R U .
N8 N 1.2756(13) 0.3940(4) 0.2941(8) 0.046(4) Uani 1 1 d . . .
H8A H 1.208079 0.401354 0.271232 0.055 Uiso 1 1 calc R U .
H8B H 1.329932 0.412276 0.303622 0.055 Uiso 1 1 calc R U .
N9 N 1.4046(12) 0.3458(5) 0.3517(7) 0.042(4) Uani 1 1 d . . .
H9A H 1.459192 0.363984 0.357385 0.051 Uiso 1 1 calc R U .
N10 N 1.4220(12) 0.3071(4) 0.3788(7) 0.039(3) Uani 1 1 d . . .
N11 N 1.4150(13) 0.2324(4) 0.4220(7) 0.041(3) Uani 1 1 d . . .
N12 N 1.2228(13) 0.1992(4) 0.3727(7) 0.039(3) Uani 1 1 d . . .
N13 N 1.1169(13) 0.1871(4) 0.3372(8) 0.048(4) Uani 1 1 d . . .
H13A H 1.088100 0.163139 0.343887 0.058 Uiso 1 1 calc R U .
N14 N 0.9609(14) 0.2027(5) 0.2478(9) 0.059(5) Uani 1 1 d . . .
H14A H 0.920227 0.220295 0.219256 0.071 Uiso 1 1 calc R U .
H14B H 0.938474 0.177120 0.248900 0.071 Uiso 1 1 calc R U .
O1W O 1.3637(8) 0.0052(3) 0.1354(5) 0.033(3) Uani 1 1 d . . .
O2W O 0.8091(14) 0.1245(5) 0.5580(7) 0.077(5) Uani 1 1 d . . .
O3W O 1.3296(15) 0.2447(5) 0.2627(7) 0.078(5) Uani 1 1 d . . .
O4W O 1.2049(12) 0.2901(4) 0.4384(7) 0.056(4) Uani 1 1 d . . .
O5W O 0.7792(17) -0.2063(7) 0.8588(11) 0.123(8) Uani 1 1 d . . .
O6W O 1.0863(16) -0.2574(5) 0.8797(9) 0.088(5) Uani 1 1 d . . .
O7W O 0.7028(17) -0.1316(5) 0.9220(10) 0.099(6) Uani 1 1 d . . .
O8W O 0.5572(12) -0.0802(5) 0.8220(9) 0.075(5) Uani 1 1 d . . .
O9W O 1.508(4) 0.2851(17) 0.220(3) 0.149(17) Uani 0.5 1 d . U P
O10W O 0.673(3) -0.1142(11) 0.3289(18) 0.203(13) Uani 1 1 d . U .
O12W O 0.908(2) 0.3015(9) 0.3183(17) 0.176(11) Uani 1 1 d . U .
O13W O 1.154(3) 0.1625(9) 0.5905(16) 0.178(11) Uani 1 1 d . U .
O14W O 0.710(2) 0.2559(8) 0.2979(14) 0.152(9) Uani 1 1 d . U .
O15W O 0.419(2) 0.1165(8) -0.1751(15) 0.160(10) Uani 1 1 d . U .
O16W O 0.959(2) -0.3311(7) 0.8260(11) 0.131(8) Uani 1 1 d . U .
O17W O 0.5603(19) -0.1543(8) 1.0122(13) 0.135(8) Uani 1 1 d . U .
O18W O 0.616(2) 0.0943(8) 0.6008(12) 0.135(8) Uani 1 1 d . U .
O19W O 0.441(2) -0.0615(8) 0.2656(13) 0.158(11) Uani 1 1 d . . .
O20W O 1.181(2) 0.2421(7) 0.5501(12) 0.137(9) Uani 1 1 d . . .

loop_
_atom_site_aniso_label
_atom_site_aniso_U_11
_atom_site_aniso_U_22
_atom_site_aniso_U_33
_atom_site_aniso_U_23
_atom_site_aniso_U_13
_atom_site_aniso_U_12
W1 0.0266(3) 0.0239(3) 0.0159(3) -0.0009(2) 0.0047(2) -0.0001(2)
W2 0.0276(3) 0.0217(3) 0.0240(3) 0.0047(2) 0.0093(2) 0.0022(2)
W3 0.0221(3) 0.0268(3) 0.0224(3) 0.0007(2) 0.0080(2) 0.0000(2)
W4 0.0184(3) 0.0302(3) 0.0201(3) -0.0019(2) 0.0042(2) -0.0032(2)
W5 0.0208(3) 0.0295(3) 0.0218(3) 0.0025(2) 0.0020(2) 0.0065(2)
W6 0.0272(3) 0.0286(3) 0.0217(3) -0.0023(2) 0.0034(2) -0.0042(2)
W7 0.0268(3) 0.0251(3) 0.0218(3) 0.0000(2) 0.0067(2) 0.0062(2)
W8 0.0309(3) 0.0190(3) 0.0235(3) 0.0011(2) 0.0077(2) 0.0019(2)
W9 0.0297(3) 0.0288(3) 0.0190(3) 0.0033(2) 0.0025(2) 0.0056(2)
Mo1 0.0049(9) 0.0070(9) 0.0041(9) -0.0011(7) 0.0012(7) 0.0011(7)
Fe1 0.0186(10) 0.0175(10) 0.0182(10) 0.0014(8) 0.0041(8) 0.0020(7)
Fe2 0.0195(10) 0.0245(11) 0.0193(10) 0.0012(8) 0.0037(8) 0.0006(8)
Fe3 0.0411(14) 0.0391(13) 0.0245(12) 0.0024(10) 0.0086(10) 0.0052(10)
Fe4 0.0474(15) 0.0248(12) 0.0366(13) -0.0053(10) 0.0047(11) -0.0040(10)
O1 0.023(5) 0.024(5) 0.009(4) 0.000(4) 0.002(4) 0.003(4)
O2 0.013(5) 0.021(5) 0.023(5) 0.005(4) 0.004(4) -0.003(4)
O3 0.028(5) 0.022(5) 0.020(5) 0.001(4) 0.004(4) -0.002(4)
O4 0.031(6) 0.021(5) 0.022(5) -0.001(4) 0.004(4) 0.001(4)
O5 0.032(5) 0.019(5) 0.009(4) 0.009(4) -0.001(4) 0.001(4)
O6 0.027(5) 0.026(5) 0.020(5) -0.005(4) 0.010(4) -0.001(4)
O7 0.024(5) 0.030(6) 0.020(5) 0.002(4) 0.006(4) 0.009(4)
O8 0.026(5) 0.021(5) 0.028(5) -0.003(4) 0.004(4) 0.000(4)
O9 0.031(6) 0.022(5) 0.023(5) 0.004(4) 0.009(4) -0.006(4)
O10 0.014(5) 0.039(6) 0.023(5) 0.002(4) 0.005(4) -0.003(4)
O11 0.032(6) 0.038(6) 0.021(5) -0.001(5) 0.009(4) 0.001(5)
O12 0.019(5) 0.032(5) 0.016(5) 0.004(4) 0.004(4) -0.003(4)
O13 0.020(5) 0.023(5) 0.019(5) 0.005(4) 0.008(4) 0.000(4)
O14 0.035(6) 0.026(5) 0.008(4) -0.003(4) 0.004(4) 0.005(4)
O15 0.033(6) 0.034(6) 0.018(5) 0.003(4) 0.010(4) -0.005(5)
O16 0.043(7) 0.043(7) 0.024(6) 0.010(5) 0.007(5) 0.009(5)
O17 0.039(6) 0.024(5) 0.033(6) -0.004(5) 0.011(5) 0.008(5)
O18 0.018(5) 0.021(5) 0.019(5) -0.004(4) 0.006(4) -0.001(4)
O19 0.033(6) 0.025(5) 0.016(5) -0.001(4) 0.015(4) 0.002(4)
O20 0.028(6) 0.034(6) 0.033(6) 0.002(5) 0.007(5) 0.011(5)
O21 0.032(6) 0.024(5) 0.021(5) -0.004(4) 0.005(4) 0.007(4)
O22 0.025(5) 0.032(6) 0.023(5) -0.006(4) 0.002(4) -0.002(4)
O23 0.031(6) 0.033(6) 0.024(5) -0.003(4) 0.006(4) -0.004(5)
O24 0.041(6) 0.019(5) 0.037(6) 0.007(5) 0.008(5) 0.000(5)
O25 0.025(5) 0.026(5) 0.029(6) 0.002(4) 0.002(4) 0.002(4)
O26 0.033(6) 0.023(5) 0.024(5) 0.002(4) -0.003(4) 0.006(4)
O27 0.043(7) 0.045(7) 0.027(6) 0.000(5) -0.001(5) -0.017(5)
O28 0.028(6) 0.039(6) 0.032(6) -0.002(5) 0.004(5) -0.010(5)
O30 0.025(5) 0.028(5) 0.020(5) 0.014(4) 0.009(4) 0.010(4)
O31 0.048(7) 0.024(6) 0.041(7) 0.000(5) 0.015(6) -0.004(5)
O32 0.047(7) 0.030(6) 0.038(7) 0.001(5) 0.020(5) 0.014(5)
O33 0.025(5) 0.025(5) 0.025(5) 0.001(4) 0.001(4) 0.005(4)
O34 0.043(7) 0.030(6) 0.036(6) 0.005(5) 0.021(5) 0.005(5)
O35 0.037(6) 0.041(7) 0.030(6) 0.010(5) -0.004(5) 0.007(5)
O36 0.046(7) 0.026(6) 0.069(9) 0.005(6) 0.005(6) -0.012(5)
O37 0.046(7) 0.054(8) 0.037(7) 0.011(6) 0.005(6) -0.002(6)
O38 0.070(9) 0.017(6) 0.049(8) -0.005(5) -0.005(6) -0.002(5)
O39 0.085(11) 0.050(9) 0.057(9) 0.005(7) 0.009(8) -0.006(8)
C1 0.044(10) 0.057(11) 0.024(8) 0.011(8) 0.014(8) 0.000(9)
C2 0.035(9) 0.048(10) 0.027(9) 0.005(7) 0.010(7) -0.002(8)
C3 0.036(10) 0.057(12) 0.030(9) -0.007(8) 0.005(7) -0.004(8)
C4 0.035(11) 0.078(15) 0.082(16) -0.005(13) 0.020(11) -0.017(10)
C5 0.045(12) 0.087(17) 0.049(12) -0.030(12) -0.002(10) -0.014(11)
C6 0.038(10) 0.066(13) 0.034(10) -0.002(9) 0.002(8) 0.008(9)
C7 0.044(11) 0.073(14) 0.031(9) -0.008(9) 0.019(8) 0.017(10)
C8 0.045(11) 0.062(13) 0.027(9) 0.012(9) 0.003(8) 0.017(9)
C9 0.095(18) 0.036(11) 0.044(12) -0.013(9) 0.018(12) -0.002(11)
C10 0.070(15) 0.106(19) 0.039(11) 0.033(12) 0.019(10) 0.053(14)
C11 0.055(12) 0.050(12) 0.046(11) 0.007(9) -0.003(9) -0.007(9)
C12 0.067(13) 0.027(9) 0.028(9) 0.003(7) 0.005(8) -0.001(8)
C13 0.043(10) 0.039(10) 0.038(10) -0.009(8) 0.012(8) -0.001(8)
C14 0.052(11) 0.041(10) 0.036(10) -0.004(8) 0.012(8) 0.002(9)
C15 0.061(13) 0.058(13) 0.049(12) 0.000(10) 0.010(10) 0.011(10)
C16 0.075(16) 0.062(15) 0.067(15) 0.005(12) 0.005(13) 0.031(13)
C17 0.083(16) 0.043(11) 0.039(11) 0.004(9) 0.007(11) 0.006(11)
C18 0.069(13) 0.043(11) 0.028(9) 0.003(8) 0.009(9) 0.008(9)
C19 0.055(11) 0.037(10) 0.034(9) -0.006(8) 0.011(8) -0.007(8)
C20 0.046(11) 0.040(10) 0.038(10) -0.002(8) 0.005(8) -0.003(8)
C21 0.13(2) 0.025(9) 0.037(11) 0.011(8) 0.004(12) -0.007(11)
C22 0.060(13) 0.053(12) 0.052(12) -0.003(10) 0.015(10) -0.009(10)
N1 0.038(9) 0.070(11) 0.045(9) 0.024(8) -0.008(7) -0.005(8)
N2 0.038(8) 0.035(8) 0.041(8) 0.011(6) 0.013(7) -0.007(6)
N3 0.033(8) 0.060(9) 0.014(6) 0.009(6) 0.003(5) 0.004(7)
N4 0.033(8) 0.059(10) 0.027(7) 0.007(7) 0.011(6) 0.015(7)
N5 0.066(11) 0.048(10) 0.043(9) 0.003(7) 0.019(8) 0.005(8)
N6 0.071(12) 0.041(10) 0.065(12) 0.003(8) 0.018(10) 0.016(9)
N7 0.082(15) 0.053(12) 0.121(19) 0.007(12) 0.028(13) -0.011(10)
N8 0.053(9) 0.030(8) 0.054(10) 0.001(7) 0.009(8) -0.010(7)
N9 0.040(8) 0.043(9) 0.042(9) 0.003(7) 0.004(7) -0.002(7)
N10 0.049(9) 0.034(8) 0.033(8) 0.001(6) 0.010(7) -0.006(7)
N11 0.054(9) 0.029(8) 0.038(8) -0.004(6) 0.010(7) 0.006(7)
N12 0.064(10) 0.019(7) 0.034(8) -0.014(6) 0.010(7) 0.000(6)
N13 0.057(10) 0.025(7) 0.057(10) 0.001(7) 0.002(8) -0.011(7)
N14 0.067(11) 0.031(8) 0.067(12) 0.004(8) -0.009(9) -0.006(8)
O1W 0.018(5) 0.048(7) 0.031(6) -0.006(5) 0.000(4) -0.002(5)
O2W 0.090(12) 0.096(12) 0.049(9) -0.006(8) 0.024(8) 0.032(10)
O3W 0.106(13) 0.085(11) 0.047(9) -0.022(8) 0.027(8) 0.021(10)
O4W 0.073(9) 0.036(7) 0.064(9) -0.009(6) 0.022(7) -0.019(6)
O5W 0.096(14) 0.113(16) 0.133(18) -0.034(14) -0.029(13) -0.030(12)
O6W 0.129(16) 0.064(10) 0.075(11) 0.013(9) 0.031(11) 0.010(10)
O7W 0.112(15) 0.071(12) 0.116(15) 0.015(11) 0.031(12) -0.013(10)
O8W 0.048(9) 0.089(12) 0.086(12) -0.015(9) 0.009(8) -0.017(8)
O9W 0.13(2) 0.19(3) 0.15(2) 0.031(18) 0.060(18) 0.000(18)
O10W 0.189(19) 0.21(2) 0.21(2) 0.041(16) 0.033(16) -0.026(16)
O12W 0.166(17) 0.159(17) 0.219(19) 0.027(15) 0.076(15) 0.008(14)
O13W 0.188(18) 0.152(17) 0.175(18) 0.003(14) 0.002(15) -0.031(15)
O14W 0.161(16) 0.125(15) 0.163(16) 0.051(13) 0.021(13) 0.019(13)
O15W 0.118(14) 0.139(15) 0.210(18) 0.061(14) 0.013(13) -0.026(12)
O16W 0.153(15) 0.121(14) 0.103(13) 0.013(11) -0.004(12) -0.031(12)
O17W 0.114(13) 0.157(16) 0.142(15) 0.020(13) 0.043(12) 0.041(12)
O18W 0.140(15) 0.153(15) 0.114(13) 0.052(12) 0.032(12) 0.023(13)
O19W 0.14(2) 0.18(2) 0.15(2) 0.033(18) 0.025(17) -0.099(18)
O20W 0.19(2) 0.110(17) 0.115(18) 0.020(14) 0.051(17) -0.018(16)

loop_
_atom_type_symbol
_atom_type_description
_atom_type_scat_dispersion_real
_atom_type_scat_dispersion_imag
_atom_type_scat_source
C C 0.0033 0.0016 'International Tables Vol C Tables 4.2.6.8 and 6.1.1.4'
H H 0.0000 0.0000 'International Tables Vol C Tables 4.2.6.8 and 6.1.1.4'
N N 0.0061 0.0033 'International Tables Vol C Tables 4.2.6.8 and 6.1.1.4'
O O 0.0106 0.0060 'International Tables Vol C Tables 4.2.6.8 and 6.1.1.4'
Mo Mo -1.6832 0.6857 'International Tables Vol C Tables 4.2.6.8 and 6.1.1.4'
Fe Fe 0.3463 0.8444 'International Tables Vol C Tables 4.2.6.8 and 6.1.1.4'
W W -0.8490 6.8722 'International Tables Vol C Tables 4.2.6.8 and 6.1.1.4'

loop_
_geom_angle_atom_site_label_1
_geom_angle_atom_site_label_2
_geom_angle_atom_site_label_3
_geom_angle
_geom_angle_site_symmetry_1
_geom_angle_site_symmetry_3
O11 W1 O14 98.0(4) . .
O11 W1 O6 100.5(4) . .
O14 W1 O6 88.6(4) . .
O11 W1 O22 99.5(4) . .
O14 W1 O22 92.4(4) . .
O6 W1 O22 159.7(4) . .
O11 W1 O19 101.8(4) . .
O14 W1 O19 160.0(4) . .
O6 W1 O19 84.6(4) . .
O22 W1 O19 87.6(4) . .
O11 W1 O18 170.1(4) . .
O14 W1 O18 74.5(3) . .
O6 W1 O18 85.9(3) . .
O22 W1 O18 74.9(4) . .
O19 W1 O18 86.2(3) . .
O24 W2 O5 102.5(4) . .
O24 W2 O26 101.3(4) . .
O5 W2 O26 92.3(4) . .
O24 W2 O15 97.1(5) . .
O5 W2 O15 159.2(4) . .
O26 W2 O15 90.6(4) . .
O24 W2 O9 98.0(4) . .
O5 W2 O9 86.7(4) . .
O26 W2 O9 160.4(4) . .
O15 W2 O9 83.8(4) . .
O24 W2 O1 167.2(4) . .
O5 W2 O1 86.3(3) . .
O26 W2 O1 87.5(4) . .
O15 W2 O1 73.2(4) . .
O9 W2 O1 72.9(3) . .
O34 W3 O15 98.9(4) . .
O34 W3 O6 100.8(5) . .
O15 W3 O6 88.4(4) . .
O34 W3 O7 102.0(4) . .
O15 W3 O7 159.0(4) . .
O6 W3 O7 85.5(4) . .
O34 W3 O10 99.5(5) . .
O15 W3 O10 90.8(4) . .
O6 W3 O10 159.6(4) . .
O7 W3 O10 88.0(4) . .
O34 W3 O1 169.2(4) . .
O15 W3 O1 73.0(4) . .
O6 W3 O1 86.2(3) . .
O7 W3 O1 86.6(4) . .
O10 W3 O1 74.1(3) . .
O28 W4 O9 100.2(5) . .
O28 W4 O12 101.0(4) . .
O9 W4 O12 90.4(4) . .
O28 W4 O10 99.1(4) . .
O9 W4 O10 88.3(4) . .
O12 W4 O10 159.8(4) . .
O28 W4 O33 100.5(5) . .
O9 W4 O33 159.4(4) . .
O12 W4 O33 86.3(4) . .
O10 W4 O33 87.9(4) . .
O28 W4 O1 171.3(4) . .
O9 W4 O1 73.8(4) . .
O12 W4 O1 85.5(4) . .
O10 W4 O1 74.8(3) . .
O33 W4 O1 85.6(4) . .
O16 W5 O13 102.4(5) . .
O16 W5 O21 99.9(5) . .
O13 W5 O21 92.4(4) . .
O16 W5 O33 99.5(5) . .
O13 W5 O33 87.5(4) . .
O21 W5 O33 160.2(4) . .
O16 W5 O20 96.9(5) . .
O13 W5 O20 160.6(4) . .
O21 W5 O20 86.5(4) . .
O33 W5 O20 87.1(4) . .
O16 W5 O3 169.6(4) . .
O13 W5 O3 87.2(4) . .
O21 W5 O3 75.2(4) . .
O33 W5 O3 85.0(4) . .
O20 W5 O3 73.8(4) . .
O27 W6 O23 105.4(5) . .
O27 W6 O25 98.9(5) . .
O23 W6 O25 91.4(4) . .
O27 W6 O8 100.5(5) . .
O23 W6 O8 91.5(4) . .
O25 W6 O8 158.9(4) . .
O27 W6 O22 95.7(5) . .
O23 W6 O22 158.9(4) . .
O25 W6 O22 83.8(4) . .
O8 W6 O22 86.1(4) . .
O27 W6 O18 167.3(4) . .
O23 W6 O18 86.1(4) . .
O25 W6 O18 74.9(4) . .
O8 W6 O18 84.5(4) . .
O22 W6 O18 72.8(3) . .
O32 W7 O17 100.5(5) . .
O32 W7 O19 103.1(5) . .
O17 W7 O19 91.2(4) . .
O32 W7 O7 100.4(5) . .
O17 W7 O7 159.0(4) . .
O19 W7 O7 85.8(4) . .
O32 W7 O20 96.6(5) . .
O17 W7 O20 90.2(4) . .
O19 W7 O20 159.7(4) . .
O7 W7 O20 85.7(4) . .
O32 W7 O3 168.1(4) . .
O17 W7 O3 74.0(4) . .
O19 W7 O3 87.8(4) . .
O7 W7 O3 85.1(4) . .
O20 W7 O3 73.2(4) . .
O31 W8 O4 104.7(5) . .
O31 W8 O8 101.0(5) . .
O4 W8 O8 93.2(4) . .
O31 W8 O17 95.6(5) . .
O4 W8 O17 158.7(4) . .
O8 W8 O17 89.1(4) . .
O31 W8 O21 98.7(5) . .
O4 W8 O21 87.9(4) . .
O8 W8 O21 159.3(4) . .
O17 W8 O21 82.8(4) . .
O31 W8 O3 166.4(4) . .
O4 W8 O3 86.1(4) . .
O8 W8 O3 86.4(4) . .
O17 W8 O3 73.0(4) . .
O21 W8 O3 73.1(4) . .
O35 W9 O30 104.6(5) . .
O35 W9 O26 100.4(5) . .
O30 W9 O26 91.7(4) . .
O35 W9 O25 99.0(5) . .
O30 W9 O25 91.9(4) . .
O26 W9 O25 158.8(4) . .
O35 W9 O14 96.6(5) . .
O30 W9 O14 158.8(4) . .
O26 W9 O14 85.2(4) . .
O25 W9 O14 84.0(4) . .
O35 W9 O18 167.4(4) . .
O30 W9 O18 86.6(4) . .
O26 W9 O18 84.7(3) . .
O25 W9 O18 74.6(4) . .
O14 W9 O18 72.2(3) . .
O3 Mo1 O18 108.4(4) . .
O3 Mo1 O1 107.6(4) . .
O18 Mo1 O1 107.3(4) . .
O3 Mo1 O2 111.8(4) . .
O18 Mo1 O2 110.8(4) . .
O1 Mo1 O2 110.7(4) . .
O5 Fe1 O4 96.4(4) 3_755 .
O5 Fe1 O12 94.4(4) 3_755 3_755
O4 Fe1 O12 95.5(4) . 3_755
O5 Fe1 O2 94.6(4) 3_755 3_755
O4 Fe1 O2 166.5(4) . 3_755
O12 Fe1 O2 91.5(4) 3_755 3_755
O5 Fe1 O13 93.7(4) 3_755 .
O4 Fe1 O13 92.2(4) . .
O12 Fe1 O13 168.1(4) 3_755 .
O2 Fe1 O13 79.3(3) 3_755 .
O5 Fe1 O2 169.5(4) 3_755 .
O4 Fe1 O2 93.1(4) . .
O12 Fe1 O2 80.2(3) 3_755 .
O2 Fe1 O2 76.6(4) 3_755 .
O13 Fe1 O2 90.4(3) . .
O23 Fe2 O30 88.7(4) . .
O23 Fe2 O2 91.7(4) . .
O30 Fe2 O2 91.9(4) . .
O23 Fe2 O1W 89.2(4) . .
O30 Fe2 O1W 89.8(4) . .
O2 Fe2 O1W 178.1(4) . .
O23 Fe2 O12 92.2(4) . 3_755
O30 Fe2 O12 173.8(4) . 3_755
O2 Fe2 O12 82.0(4) . 3_755
O1W Fe2 O12 96.3(4) . 3_755
O23 Fe2 O13 173.3(4) . 3_755
O30 Fe2 O13 90.8(4) . 3_755
O2 Fe2 O13 81.6(4) . 3_755
O1W Fe2 O13 97.4(4) . 3_755
O12 Fe2 O13 87.6(4) 3_755 3_755
O11 Fe3 O2W 177.4(6) . .
O11 Fe3 O39 91.7(5) . .
O2W Fe3 O39 86.3(6) . .
O11 Fe3 O37 90.1(4) . .
O2W Fe3 O37 87.9(5) . .
O39 Fe3 O37 78.8(5) . .
O11 Fe3 N3 94.7(4) . .
O2W Fe3 N3 86.2(6) . .
O39 Fe3 N3 149.2(5) . .
O37 Fe3 N3 71.1(5) . .
O11 Fe3 N4 89.0(4) . .
O2W Fe3 N4 93.6(6) . .
O39 Fe3 N4 140.8(6) . .
O37 Fe3 N4 140.4(5) . .
N3 Fe3 N4 69.5(5) . .
O11 Fe3 N5 85.0(5) . .
O2W Fe3 N5 95.9(6) . .
O39 Fe3 N5 71.9(6) . .
O37 Fe3 N5 150.1(6) . .
N3 Fe3 N5 138.6(6) . .
N4 Fe3 N5 69.1(6) . .
O3W Fe4 O4W 175.9(6) . .
O3W Fe4 O36 91.4(6) . .
O4W Fe4 O36 84.5(5) . .
O3W Fe4 O38 87.7(6) . .
O4W Fe4 O38 91.7(5) . .
O36 Fe4 O38 79.1(4) . .
O3W Fe4 N11 90.5(6) . .
O4W Fe4 N11 92.5(5) . .
O36 Fe4 N11 140.6(5) . .
O38 Fe4 N11 140.3(5) . .
O3W Fe4 N10 88.5(6) . .
O4W Fe4 N10 89.9(5) . .
O36 Fe4 N10 71.3(5) . .
O38 Fe4 N10 150.1(5) . .
N11 Fe4 N10 69.4(5) . .
O3W Fe4 N12 91.0(6) . .
O4W Fe4 N12 92.7(5) . .
O36 Fe4 N12 150.6(5) . .
O38 Fe4 N12 71.7(5) . .
N11 Fe4 N12 68.7(5) . .
N10 Fe4 N12 138.1(5) . .
Mo1 O1 W2 120.4(4) . .
Mo1 O1 W4 122.2(4) . .
W2 O1 W4 96.5(3) . .
Mo1 O1 W3 121.5(4) . .
W2 O1 W3 95.6(3) . .
W4 O1 W3 94.0(3) . .
Mo1 O2 Fe2 119.4(5) . .
Mo1 O2 Fe1 115.8(4) . 3_755
Fe2 O2 Fe1 99.9(4) . 3_755
Mo1 O2 Fe1 116.9(4) . .
Fe2 O2 Fe1 98.3(4) . .
Fe1 O2 Fe1 103.4(4) 3_755 .
Mo1 O3 W5 122.0(5) . .
Mo1 O3 W8 118.8(5) . .
W5 O3 W8 95.5(3) . .
Mo1 O3 W7 122.5(5) . .
W5 O3 W7 96.7(4) . .
W8 O3 W7 94.8(3) . .
W8 O4 Fe1 144.0(6) . .
W2 O5 Fe1 140.9(5) . 3_755
W3 O6 W1 153.0(5) . .
W3 O7 W7 151.9(5) . .
W8 O8 W6 151.7(5) . .
W4 O9 W2 116.3(5) . .
W3 O10 W4 117.1(4) . .
W1 O11 Fe3 174.2(6) . .
W4 O12 Fe1 133.5(5) . 3_755
W4 O12 Fe2 126.1(5) . 3_755
Fe1 O12 Fe2 98.3(4) 3_755 3_755
W5 O13 Fe2 125.8(5) . 3_755
W5 O13 Fe1 133.6(5) . .
Fe2 O13 Fe1 98.1(4) 3_755 .
W1 O14 W9 116.8(4) . .
W3 O15 W2 118.1(5) . .
W7 O17 W8 118.0(5) . .
Mo1 O18 W1 124.3(4) . .
Mo1 O18 W9 120.3(4) . .
W1 O18 W9 96.5(3) . .
Mo1 O18 W6 119.4(4) . .
W1 O18 W6 96.5(3) . .
W9 O18 W6 93.1(3) . .
W7 O19 W1 152.7(5) . .
W7 O20 W5 116.2(5) . .
W5 O21 W8 115.2(5) . .
W1 O22 W6 115.8(5) . .
W6 O23 Fe2 142.4(6) . .
W6 O25 W9 115.2(5) . .
W2 O26 W9 151.8(6) . .
W9 O30 Fe2 141.5(5) . .
W5 O33 W4 154.4(5) . .
C12 O36 Fe4 118.5(11) . .
C1 O37 Fe3 116.7(11) . .
C20 O38 Fe4 115.8(11) . .
C9 O39 Fe3 117.9(14) . .
O37 C1 N1 122.8(17) . .
O37 C1 N2 119.5(15) . .
N1 C1 N2 117.7(16) . .
N3 C2 C3 114.2(15) . .
N3 C2 C11 125.1(15) . .
C3 C2 C11 120.6(15) . .
N4 C3 C4 121.0(18) . .
N4 C3 C2 114.2(15) . .
C4 C3 C2 124.8(19) . .
C5 C4 C3 119(2) . .
C5 C4 H4A 120.5 . .
C3 C4 H4A 120.5 . .
C4 C5 C6 120.2(19) . .
C4 C5 H5A 119.9 . .
C6 C5 H5A 119.9 . .
C5 C6 C7 120.0(18) . .
C5 C6 H6A 120.0 . .
C7 C6 H6A 120.0 . .
N4 C7 C6 119.4(19) . .
N4 C7 C8 115.6(17) . .
C6 C7 C8 124.8(18) . .
N5 C8 C7 111.2(16) . .
N5 C8 C10 124(2) . .
C7 C8 C10 124.8(19) . .
O39 C9 N7 122(2) . .
O39 C9 N6 121(2) . .
N7 C9 N6 116(2) . .
C8 C10 H10A 109.5 . .
C8 C10 H10B 109.5 . .
H10A C10 H10B 109.5 . .
C8 C10 H10C 109.5 . .
H10A C10 H10C 109.5 . .
H10B C10 H10C 109.5 . .
C2 C11 H11A 109.5 . .
C2 C11 H11B 109.5 . .
H11A C11 H11B 109.5 . .
C2 C11 H11C 109.5 . .
H11A C11 H11C 109.5 . .
H11B C11 H11C 109.5 . .
O36 C12 N8 124.6(17) . .
O36 C12 N9 118.6(15) . .
N8 C12 N9 116.7(16) . .
N10 C13 C14 113.5(16) . .
N10 C13 C22 126.0(17) . .
C14 C13 C22 120.4(16) . .
N11 C14 C15 121.7(18) . .
N11 C14 C13 113.6(16) . .
C15 C14 C13 124.6(18) . .
C16 C15 C14 119(2) . .
C16 C15 H15A 120.4 . .
C14 C15 H15A 120.4 . .
C17 C16 C15 120(2) . .
C17 C16 H16A 119.9 . .
C15 C16 H16A 119.9 . .
C16 C17 C18 120(2) . .
C16 C17 H17A 120.1 . .
C18 C17 H17A 120.1 . .
N11 C18 C17 119.9(19) . .
N11 C18 C19 113.6(16) . .
C17 C18 C19 126.5(18) . .
N12 C19 C18 112.8(16) . .
N12 C19 C21 126.3(17) . .
C18 C19 C21 120.7(17) . .
O38 C20 N14 120.8(16) . .
O38 C20 N13 121.4(16) . .
N14 C20 N13 117.7(16) . .
C19 C21 H21A 109.5 . .
C19 C21 H21B 109.5 . .
H21A C21 H21B 109.5 . .
C19 C21 H21C 109.5 . .
H21A C21 H21C 109.5 . .
H21B C21 H21C 109.5 . .
C13 C22 H22A 109.5 . .
C13 C22 H22B 109.5 . .
H22A C22 H22B 109.5 . .
C13 C22 H22C 109.5 . .
H22A C22 H22C 109.5 . .
H22B C22 H22C 109.5 . .
C1 N1 H1A 120.0 . .
C1 N1 H1B 120.0 . .
H1A N1 H1B 120.0 . .
N3 N2 C1 115.0(14) . .
N3 N2 H2A 122.5 . .
C1 N2 H2A 122.5 . .
C2 N3 N2 121.9(14) . .
C2 N3 Fe3 122.2(11) . .
N2 N3 Fe3 115.5(10) . .
C3 N4 C7 120.4(16) . .
C3 N4 Fe3 119.7(11) . .
C7 N4 Fe3 119.8(13) . .
C8 N5 N6 121.7(17) . .
C8 N5 Fe3 124.2(13) . .
N6 N5 Fe3 114.1(12) . .
C9 N6 N5 114.7(17) . .
C9 N6 H6B 122.7 . .
N5 N6 H6B 122.7 . .
C9 N7 H7A 120.0 . .
C9 N7 H7B 120.0 . .
H7A N7 H7B 120.0 . .
C12 N8 H8A 120.0 . .
C12 N8 H8B 120.0 . .
H8A N8 H8B 120.0 . .
N10 N9 C12 116.8(14) . .
N10 N9 H9A 121.6 . .
C12 N9 H9A 121.6 . .
C13 N10 N9 122.8(15) . .
C13 N10 Fe4 122.8(12) . .
N9 N10 Fe4 114.4(11) . .
C14 N11 C18 119.3(16) . .
C14 N11 Fe4 120.5(11) . .
C18 N11 Fe4 120.2(12) . .
C19 N12 N13 121.2(15) . .
C19 N12 Fe4 124.3(12) . .
N13 N12 Fe4 114.4(10) . .
C20 N13 N12 115.4(14) . .
C20 N13 H13A 122.3 . .
N12 N13 H13A 122.3 . .
C20 N14 H14A 120.0 . .
C20 N14 H14B 120.0 . .
H14A N14 H14B 120.0 . .

loop_
_geom_bond_atom_site_label_1
_geom_bond_atom_site_label_2
_geom_bond_distance
_geom_bond_site_symmetry_2
W1 O11 1.729(10) .
W1 O14 1.899(9) .
W1 O6 1.923(9) .
W1 O22 1.924(10) .
W1 O19 1.941(9) .
W1 O18 2.240(9) .
W2 O24 1.730(9) .
W2 O5 1.836(9) .
W2 O26 1.902(10) .
W2 O15 1.980(10) .
W2 O9 1.994(10) .
W2 O1 2.211(9) .
W3 O34 1.709(10) .
W3 O15 1.901(10) .
W3 O6 1.916(9) .
W3 O7 1.921(9) .
W3 O10 1.926(9) .
W3 O1 2.282(9) .
W4 O28 1.709(10) .
W4 O9 1.911(9) .
W4 O12 1.919(9) .
W4 O10 1.948(9) .
W4 O33 1.948(9) .
W4 O1 2.237(9) .
W5 O16 1.708(10) .
W5 O13 1.898(9) .
W5 O21 1.905(10) .
W5 O33 1.947(10) .
W5 O20 1.989(10) .
W5 O3 2.231(9) .
W6 O27 1.707(10) .
W6 O23 1.804(10) .
W6 O25 1.918(9) .
W6 O8 1.947(9) .
W6 O22 2.028(10) .
W6 O18 2.249(9) .
W7 O32 1.726(10) .
W7 O17 1.884(11) .
W7 O19 1.892(9) .
W7 O7 1.924(10) .
W7 O20 1.972(10) .
W7 O3 2.270(10) .
W8 O31 1.726(10) .
W8 O4 1.819(9) .
W8 O8 1.878(9) .
W8 O17 1.988(10) .
W8 O21 2.012(9) .
W8 O3 2.238(9) .
W9 O35 1.699(10) .
W9 O30 1.800(9) .
W9 O26 1.928(10) .
W9 O25 1.942(10) .
W9 O14 2.025(9) .
W9 O18 2.242(9) .
Mo1 O3 1.813(9) .
Mo1 O18 1.813(9) .
Mo1 O1 1.823(9) .
Mo1 O2 1.850(9) .
Fe1 O5 1.930(9) 3_755
Fe1 O4 1.932(9) .
Fe1 O12 2.052(9) 3_755
Fe1 O2 2.085(9) 3_755
Fe1 O13 2.091(9) .
Fe1 O2 2.092(9) .
Fe2 O23 1.982(10) .
Fe2 O30 1.988(9) .
Fe2 O2 2.014(9) .
Fe2 O1W 2.047(10) .
Fe2 O12 2.057(9) 3_755
Fe2 O13 2.062(9) 3_755
Fe3 O11 2.087(10) .
Fe3 O2W 2.125(14) .
Fe3 O39 2.152(14) .
Fe3 O37 2.187(12) .
Fe3 N3 2.205(14) .
Fe3 N4 2.209(15) .
Fe3 N5 2.212(16) .
Fe4 O3W 2.114(13) .
Fe4 O4W 2.185(14) .
Fe4 O36 2.190(12) .
Fe4 O38 2.203(12) .
Fe4 N11 2.221(14) .
Fe4 N10 2.230(14) .
Fe4 N12 2.231(13) .
O36 C12 1.24(2) .
O37 C1 1.26(2) .
O38 C20 1.25(2) .
O39 C9 1.25(2) .
C1 N1 1.32(2) .
C1 N2 1.35(2) .
C2 N3 1.27(2) .
C2 C3 1.45(2) .
C2 C11 1.55(2) .
C3 N4 1.33(2) .
C3 C4 1.40(2) .
C4 C5 1.35(3) .
C4 H4A 0.9300 .
C5 C6 1.36(3) .
C5 H5A 0.9300 .
C6 C7 1.40(3) .
C6 H6A 0.9300 .
C7 N4 1.35(2) .
C7 C8 1.45(3) .
C8 N5 1.31(2) .
C8 C10 1.50(2) .
C9 N7 1.32(3) .
C9 N6 1.33(3) .
C10 H10A 0.9600 .
C10 H10B 0.9600 .
C10 H10C 0.9600 .
C11 H11A 0.9600 .
C11 H11B 0.9600 .
C11 H11C 0.9600 .
C12 N8 1.31(2) .
C12 N9 1.37(2) .
C13 N10 1.28(2) .
C13 C14 1.48(2) .
C13 C22 1.52(2) .
C14 N11 1.34(2) .
C14 C15 1.37(3) .
C15 C16 1.36(3) .
C15 H15A 0.9300 .
C16 C17 1.35(3) .
C16 H16A 0.9300 .
C17 C18 1.40(3) .
C17 H17A 0.9300 .
C18 N11 1.35(2) .
C18 C19 1.48(3) .
C19 N12 1.25(2) .
C19 C21 1.50(2) .
C20 N14 1.34(2) .
C20 N13 1.35(2) .
C21 H21A 0.9600 .
C21 H21B 0.9600 .
C21 H21C 0.9600 .
C22 H22A 0.9600 .
C22 H22B 0.9600 .
C22 H22C 0.9600 .
N1 H1A 0.8600 .
N1 H1B 0.8600 .
N2 N3 1.350(18) .
N2 H2A 0.8600 .
N5 N6 1.38(2) .
N6 H6B 0.8600 .
N7 H7A 0.8600 .
N7 H7B 0.8600 .
N8 H8A 0.8600 .
N8 H8B 0.8600 .
N9 N10 1.338(19) .
N9 H9A 0.8600 .
N12 N13 1.352(19) .
N13 H13A 0.8600 .
N14 H14A 0.8600 .
N14 H14B 0.8600 .
